data_2235503
loop_
_publ_author_name
'Bahojb Noruzi, Ehsan'
'Safari, Nasser'
'Amani, Vahid'
'Notash, Behrouz'

_publ_section_title
;
 2,9-Dimethyl-1,10-phenanthrolin-1-ium tetrachloridoferrate(III) methanol
 monosolvate
;
_journal_coeditor_code HY2554
_journal_issue 7
_journal_name_full 'Acta Crystallographica Section E'
_journal_page_first m905
_journal_paper_doi 10.1107/S1600536812025111
_journal_volume 68
_journal_year 2012
_chemical_formula_iupac '(C14 H13 N2) [Fe Cl4], C H4 O'
_chemical_formula_moiety 'C14 H13 N2 +, Cl4 Fe -, C H4 O'
_chemical_formula_sum 'C15 H17 Cl4 Fe N2 O'
_chemical_formula_weight 438.96
_chemical_name_systematic
;
2,9-Dimethyl-1,10-phenanthrolin-1-ium tetrachloridoferrate(III)
methanol monosolvate
;
_space_group_IT_number 15
_symmetry_cell_setting monoclinic
_symmetry_space_group_name_Hall '-C 2yc'
_symmetry_space_group_name_H-M 'C 1 2/c 1'
_atom_sites_solution_hydrogens geom
_atom_sites_solution_primary direct
_atom_sites_solution_secondary difmap
_audit_creation_method SHELXL-97
_cell_angle_alpha 90.00
_cell_angle_beta 109.03(3)
_cell_angle_gamma 90.00
_cell_formula_units_Z 4
_cell_length_a 13.067(3)
_cell_length_b 20.377(4)
_cell_length_c 7.2810(15)
_cell_measurement_reflns_used 2464
_cell_measurement_temperature 120(2)
_cell_measurement_theta_max 29.15
_cell_measurement_theta_min 3.05
_cell_volume 1832.7(7)
_computing_cell_refinement 'X-AREA (Stoe & Cie, 2002)'
_computing_data_collection 'X-AREA (Stoe & Cie, 2002)'
_computing_data_reduction 'X-RED (Stoe & Cie, 2002)'
_computing_molecular_graphics 'ORTEP-3 (Farrugia, 1997)'
_computing_publication_material 'WinGX (Farrugia, 1999)'
_computing_structure_refinement 'SHELXL97 (Sheldrick, 2008)'
_computing_structure_solution 'SHELXS97 (Sheldrick, 2008)'
_diffrn_ambient_temperature 120(2)
_diffrn_measured_fraction_theta_full 0.998
_diffrn_measured_fraction_theta_max 0.998
_diffrn_measurement_device_type 'Stoe IPDS-2T'
_diffrn_measurement_method '\w scans'
_diffrn_radiation_monochromator graphite
_diffrn_radiation_source 'fine-focus sealed tube'
_diffrn_radiation_type MoK\a
_diffrn_radiation_wavelength 0.71073
_diffrn_reflns_av_R_equivalents 0.0487
_diffrn_reflns_av_sigmaI/netI 0.0335
_diffrn_reflns_limit_h_max 17
_diffrn_reflns_limit_h_min -17
_diffrn_reflns_limit_k_max 27
_diffrn_reflns_limit_k_min -27
_diffrn_reflns_limit_l_max 9
_diffrn_reflns_limit_l_min -9
_diffrn_reflns_number 9967
_diffrn_reflns_theta_full 29.15
_diffrn_reflns_theta_max 29.15
_diffrn_reflns_theta_min 3.05
_exptl_absorpt_coefficient_mu 1.409
_exptl_absorpt_correction_T_max 0.8719
_exptl_absorpt_correction_T_min 0.7658
_exptl_absorpt_correction_type numerical
_exptl_absorpt_process_details '(X-SHAPE and X-RED; Stoe & Cie, 2002)'
_exptl_crystal_colour yellow
_exptl_crystal_density_diffrn 1.591
_exptl_crystal_density_method 'not measured'
_exptl_crystal_description needle
_exptl_crystal_F_000 892
_exptl_crystal_size_max 0.20
_exptl_crystal_size_mid 0.15
_exptl_crystal_size_min 0.10
_refine_diff_density_max 0.840
_refine_diff_density_min -0.842
_refine_ls_extinction_method none
_refine_ls_goodness_of_fit_ref 1.100
_refine_ls_hydrogen_treatment mixed
_refine_ls_matrix_type full
_refine_ls_number_parameters 112
_refine_ls_number_reflns 2464
_refine_ls_number_restraints 0
_refine_ls_restrained_S_all 1.100
_refine_ls_R_factor_all 0.0586
_refine_ls_R_factor_gt 0.0448
_refine_ls_shift/su_max 0.001
_refine_ls_shift/su_mean 0.000
_refine_ls_structure_factor_coef Fsqd
_refine_ls_weighting_details 'calc w=1/[\s^2^(Fo^2^)+(0.0412P)^2^+3.5467P] where P=(Fo^2^+2Fc^2^)/3'
_refine_ls_weighting_scheme calc
_refine_ls_wR_factor_gt 0.0940
_refine_ls_wR_factor_ref 0.0986
_reflns_number_gt 2075
_reflns_number_total 2464
_reflns_threshold_expression >2\s(I)
_cod_data_source_file hy2554.cif
_cod_data_source_block I
_cod_original_sg_symbol_H-M 'C 2/c'
_cod_database_code 2235503
_cod_database_fobs_code 2235503

loop_
_symmetry_equiv_pos_as_xyz
'x, y, z'
'-x, y, -z+1/2'
'x+1/2, y+1/2, z'
'-x+1/2, y+1/2, -z+1/2'
'-x, -y, -z'
'x, -y, z-1/2'
'-x+1/2, -y+1/2, -z'
'x+1/2, -y+1/2, z-1/2'

loop_
_atom_site_type_symbol
_atom_site_label
_atom_site_fract_x
_atom_site_fract_y
_atom_site_fract_z
_atom_site_U_iso_or_equiv
_atom_site_adp_type
_atom_site_calc_flag
_atom_site_refinement_flags
_atom_site_occupancy
_atom_site_symmetry_multiplicity
Fe Fe1 1.0000 0.15100(2) 0.2500 0.01928(13) Uani d S 1 2
Cl Cl1 0.85420(5) 0.21251(3) 0.17847(11) 0.03440(18) Uani d . 1 1
Cl Cl2 0.99637(5) 0.08774(3) 0.00604(10) 0.03183(17) Uani d . 1 1
O O1 1.0000 0.68189(19) 0.2500 0.139(3) Uani d S 1 2
H H1 0.9766 0.6682 0.1350 0.208 Uiso calc PR 0.50 1
N N1 0.89657(16) 0.56531(10) 0.1150(3) 0.0181(4) Uani d . 1 1
C C1 0.7488(2) 0.63346(14) -0.0768(4) 0.0304(6) Uani d . 1 1
H H1A 0.7225 0.6522 0.0235 0.046 Uiso calc R 1 1
H H1B 0.6883 0.6291 -0.1985 0.046 Uiso calc R 1 1
H H1C 0.8039 0.6624 -0.0974 0.046 Uiso calc R 1 1
C C2 0.79690(19) 0.56745(13) -0.0131(3) 0.0232(5) Uani d . 1 1
C C3 0.7407(2) 0.50876(14) -0.0831(4) 0.0290(6) Uani d . 1 1
H H3 0.6692 0.5103 -0.1729 0.035 Uiso calc R 1 1
C C4 0.7888(2) 0.44989(14) -0.0223(4) 0.0305(6) Uani d . 1 1
H H4 0.7508 0.4105 -0.0709 0.037 Uiso calc R 1 1
C C5 0.8949(2) 0.44681(12) 0.1129(4) 0.0242(5) Uani d . 1 1
C C6 0.94610(18) 0.50710(11) 0.1799(3) 0.0178(4) Uani d . 1 1
C C7 0.9500(2) 0.38679(12) 0.1836(4) 0.0323(6) Uani d . 1 1
H H7 0.9157 0.3462 0.1363 0.039 Uiso calc R 1 1
C C8 1.0000 0.7446(2) 0.2500 0.073(2) Uani d S 1 2
H H8A 0.9305 0.7606 0.2564 0.088 Uiso calc PR 0.50 1
H H8B 1.0107 0.7606 0.1307 0.088 Uiso calc PR 0.50 1
H H8C 1.0587 0.7606 0.3629 0.088 Uiso calc PR 0.50 1
H H1D 0.924(9) 0.592(5) 0.147(16) 0.088 Uiso d P 0.50 1

loop_
_atom_site_aniso_label
_atom_site_aniso_U_11
_atom_site_aniso_U_22
_atom_site_aniso_U_33
_atom_site_aniso_U_12
_atom_site_aniso_U_13
_atom_site_aniso_U_23
Fe1 0.0158(2) 0.0150(2) 0.0223(2) 0.000 -0.00025(17) 0.000
Cl1 0.0220(3) 0.0221(3) 0.0523(4) 0.0066(2) 0.0028(3) 0.0083(3)
Cl2 0.0328(3) 0.0324(3) 0.0289(3) -0.0084(3) 0.0083(3) -0.0095(2)
O1 0.154(5) 0.0212(19) 0.141(5) 0.000 -0.090(5) 0.000
N1 0.0187(9) 0.0185(9) 0.0181(9) -0.0025(7) 0.0074(7) -0.0004(7)
C1 0.0194(11) 0.0393(15) 0.0290(13) 0.0023(10) 0.0030(9) 0.0067(11)
C2 0.0200(11) 0.0314(13) 0.0195(11) -0.0052(9) 0.0085(9) -0.0008(9)
C3 0.0216(11) 0.0415(15) 0.0254(12) -0.0124(10) 0.0097(10) -0.0077(11)
C4 0.0309(13) 0.0343(14) 0.0327(14) -0.0189(11) 0.0192(11) -0.0154(11)
C5 0.0307(12) 0.0204(11) 0.0297(13) -0.0092(10) 0.0211(10) -0.0062(9)
C6 0.0192(10) 0.0181(10) 0.0193(10) -0.0012(8) 0.0107(9) -0.0012(8)
C7 0.0450(15) 0.0153(11) 0.0507(17) -0.0049(10) 0.0349(14) -0.0062(10)
C8 0.099(5) 0.026(2) 0.070(4) 0.000 -0.005(4) 0.000

loop_
_atom_type_symbol
_atom_type_description
_atom_type_scat_dispersion_real
_atom_type_scat_dispersion_imag
_atom_type_scat_source
C C 0.0033 0.0016 'International Tables Vol C Tables 4.2.6.8 and 6.1.1.4'
H H 0.0000 0.0000 'International Tables Vol C Tables 4.2.6.8 and 6.1.1.4'
N N 0.0061 0.0033 'International Tables Vol C Tables 4.2.6.8 and 6.1.1.4'
O O 0.0106 0.0060 'International Tables Vol C Tables 4.2.6.8 and 6.1.1.4'
Cl Cl 0.1484 0.1585 'International Tables Vol C Tables 4.2.6.8 and 6.1.1.4'
Fe Fe 0.3463 0.8444 'International Tables Vol C Tables 4.2.6.8 and 6.1.1.4'

loop_
_geom_angle_atom_site_label_1
_geom_angle_atom_site_label_2
_geom_angle_atom_site_label_3
_geom_angle_site_symmetry_1
_geom_angle_site_symmetry_3
_geom_angle
Cl2 Fe1 Cl2 . 2_755 107.61(5)
Cl2 Fe1 Cl1 . 2_755 108.48(3)
Cl2 Fe1 Cl1 2_755 2_755 110.92(4)
Cl2 Fe1 Cl1 . . 110.92(4)
Cl2 Fe1 Cl1 2_755 . 108.48(3)
Cl1 Fe1 Cl1 2_755 . 110.41(4)
C8 O1 H1 . . 109.5
C2 N1 C6 . . 121.2(2)
C2 N1 H1D . . 122(10)
C6 N1 H1D . . 117(10)
C2 C1 H1A . . 109.5
C2 C1 H1B . . 109.5
H1A C1 H1B . . 109.5
C2 C1 H1C . . 109.5
H1A C1 H1C . . 109.5
H1B C1 H1C . . 109.5
N1 C2 C3 . . 120.0(2)
N1 C2 C1 . . 117.6(2)
C3 C2 C1 . . 122.3(2)
C4 C3 C2 . . 120.0(2)
C4 C3 H3 . . 120.0
C2 C3 H3 . . 120.0
C3 C4 C5 . . 120.6(2)
C3 C4 H4 . . 119.7
C5 C4 H4 . . 119.7
C6 C5 C4 . . 116.7(2)
C6 C5 C7 . . 119.7(2)
C4 C5 C7 . . 123.6(2)
N1 C6 C5 . . 121.5(2)
N1 C6 C6 . 2_755 119.29(12)
C5 C6 C6 . 2_755 119.25(14)
C7 C7 C5 2_755 . 121.03(16)
C7 C7 H7 2_755 . 119.5
C5 C7 H7 . . 119.5
O1 C8 H8A . . 109.5
O1 C8 H8B . . 109.5
H8A C8 H8B . . 109.5
O1 C8 H8C . . 109.5
H8A C8 H8C . . 109.5
H8B C8 H8C . . 109.5

loop_
_geom_bond_atom_site_label_1
_geom_bond_atom_site_label_2
_geom_bond_site_symmetry_2
_geom_bond_distance
Fe1 Cl2 . 2.1826(8)
Fe1 Cl2 2_755 2.1826(8)
Fe1 Cl1 2_755 2.1966(8)
Fe1 Cl1 . 2.1966(8)
O1 C8 . 1.277(6)
O1 H1 . 0.8400
N1 C2 . 1.333(3)
N1 C6 . 1.360(3)
N1 H1D . 0.64(11)
C1 C2 . 1.493(4)
C1 H1A . 0.9800
C1 H1B . 0.9800
C1 H1C . 0.9800
C2 C3 . 1.409(4)
C3 C4 . 1.359(4)
C3 H3 . 0.9500
C4 C5 . 1.416(4)
C4 H4 . 0.9500
C5 C6 . 1.408(3)
C5 C7 . 1.427(4)
C6 C6 2_755 1.445(4)
C7 C7 2_755 1.349(6)
C7 H7 . 0.9500
C8 H8A . 0.9800
C8 H8B . 0.9800
C8 H8C . 0.9800

loop_
_geom_hbond_atom_site_label_D
_geom_hbond_atom_site_label_H
_geom_hbond_atom_site_label_A
_geom_hbond_distance_DH
_geom_hbond_distance_HA
_geom_hbond_distance_DA
_geom_hbond_angle_DHA
_geom_hbond_publ_flag
O1 H1 N1 0.84 2.3300 2.751(4) 112.00 yes
N1 H1D O1 0.65(12) 2.10(10) 2.751(4) 175(14) yes

loop_
_geom_torsion_atom_site_label_1
_geom_torsion_atom_site_label_2
_geom_torsion_atom_site_label_3
_geom_torsion_atom_site_label_4
_geom_torsion_site_symmetry_4
_geom_torsion
C6 N1 C2 C3 . 0.3(3)
C6 N1 C2 C1 . -179.8(2)
N1 C2 C3 C4 . -1.0(4)
C1 C2 C3 C4 . 179.1(3)
C2 C3 C4 C5 . 0.6(4)
C3 C4 C5 C6 . 0.4(4)
C3 C4 C5 C7 . 179.7(3)
C2 N1 C6 C5 . 0.8(3)
C2 N1 C6 C6 2_755 -179.5(3)
C4 C5 C6 N1 . -1.1(3)
C7 C5 C6 N1 . 179.5(2)
C4 C5 C6 C6 2_755 179.2(3)
C7 C5 C6 C6 2_755 -0.2(4)
C6 C5 C7 C7 2_755 1.1(5)
C4 C5 C7 C7 2_755 -178.2(3)
